data_1502876
loop_
_publ_author_name
'VanVeller, Brett'
'Miki, Koji'
'Swager, Timothy M.'

_publ_section_title
;
 Rigid hydrophilic structures for improved properties of conjugated
 polymers and nitrotyrosine sensing in water.
;
_journal_issue 6
_journal_name_full 'Organic letters'
_journal_page_first 1292
_journal_page_last 1295
_journal_paper_doi 10.1021/ol1001768
_journal_volume 12
_journal_year 2010
_chemical_formula_sum 'C46 H70 O8 Si2'
_chemical_formula_weight 807.20
_chemical_name_systematic
; 
 ? 
;
_space_group_IT_number 2
_symmetry_cell_setting triclinic
_symmetry_space_group_name_Hall '-P 1'
_symmetry_space_group_name_H-M 'P -1'
_atom_sites_solution_hydrogens geom
_atom_sites_solution_primary direct
_atom_sites_solution_secondary difmap
_audit_creation_method SHELXL-97
_cell_angle_alpha 70.182(2)
_cell_angle_beta 76.378(2)
_cell_angle_gamma 74.595(3)
_cell_formula_units_Z 2
_cell_length_a 12.7591(7)
_cell_length_b 13.1605(7)
_cell_length_c 14.7690(7)
_cell_measurement_reflns_used 4293
_cell_measurement_temperature 100(2)
_cell_measurement_theta_max 28.24
_cell_measurement_theta_min 3.64
_cell_volume 2220.1(2)
_computing_cell_refinement 'SAINT 7.4 (Bruker-AXS, 2008)'
_computing_data_collection 'APEX2 2.2 (Bruker-AXS, 2008)'
_computing_data_reduction 'SAINT 7.4 (Bruker-AXS, 2008)'
_computing_molecular_graphics 'Bruker SHELXTL'
_computing_publication_material 'Bruker SHELXTL'
_computing_structure_refinement 'SHELXL-97 (Sheldrick, 2008)'
_computing_structure_solution 'SHELXS-97 (Sheldrick, 2008)'
_diffrn_ambient_temperature 100(2)
_diffrn_detector_area_resol_mean 8.3
_diffrn_measured_fraction_theta_full 0.941
_diffrn_measured_fraction_theta_max 0.941
_diffrn_measurement_device_type 'Bruker Smart APEX CCD'
_diffrn_measurement_method 'omega and phi scans'
_diffrn_radiation_monochromator graphite
_diffrn_radiation_source 'fine-focus sealed tube'
_diffrn_radiation_type CuK\a
_diffrn_radiation_wavelength 1.54178
_diffrn_reflns_av_R_equivalents 0.0161
_diffrn_reflns_av_sigmaI/netI 0.0174
_diffrn_reflns_limit_h_max 14
_diffrn_reflns_limit_h_min -14
_diffrn_reflns_limit_k_max 15
_diffrn_reflns_limit_k_min -14
_diffrn_reflns_limit_l_max 17
_diffrn_reflns_limit_l_min 0
_diffrn_reflns_number 7754
_diffrn_reflns_theta_full 68.89
_diffrn_reflns_theta_max 68.89
_diffrn_reflns_theta_min 3.22
_exptl_absorpt_coefficient_mu 1.131
_exptl_absorpt_correction_T_max 0.9150
_exptl_absorpt_correction_T_min 0.7425
_exptl_absorpt_correction_type multi-scan
_exptl_absorpt_process_details 'SADABS (Sheldrick, 2008)'
_exptl_crystal_colour colourless
_exptl_crystal_density_diffrn 1.207
_exptl_crystal_density_method 'not measured'
_exptl_crystal_description plate
_exptl_crystal_F_000 876
_exptl_crystal_size_max 0.28
_exptl_crystal_size_mid 0.20
_exptl_crystal_size_min 0.08
_refine_diff_density_max 0.722
_refine_diff_density_min -0.568
_refine_diff_density_rms 0.044
_refine_ls_extinction_method none
_refine_ls_goodness_of_fit_ref 1.050
_refine_ls_hydrogen_treatment mixed
_refine_ls_matrix_type full
_refine_ls_number_parameters 814
_refine_ls_number_reflns 7754
_refine_ls_number_restraints 2257
_refine_ls_restrained_S_all 1.094
_refine_ls_R_factor_all 0.0488
_refine_ls_R_factor_gt 0.0457
_refine_ls_shift/su_max 0.001
_refine_ls_shift/su_mean 0.000
_refine_ls_structure_factor_coef Fsqd
_refine_ls_weighting_details 'calc w=1/[\s^2^(Fo^2^)+(0.0611P)^2^+1.1684P] where P=(Fo^2^+2Fc^2^)/3'
_refine_ls_weighting_scheme calc
_refine_ls_wR_factor_gt 0.1170
_refine_ls_wR_factor_ref 0.1201
_reflns_number_gt 7309
_reflns_number_total 7754
_reflns_threshold_expression >2sigma(I)
_cod_data_source_file ol1001768_si_004.cif
_cod_data_source_block d08024
_cod_depositor_comments
;
The following automatic conversions were performed:

'_symmetry_cell_setting' value 'Triclinic' changed to 'triclinic'
according to /home/saulius/struct/CIF-dictionaries/cif_core.dic
dictionary named 'cif_core.dic' version 2.4.2 from 2011-04-26.

Automatic conversion script
Id: cif_fix_values 1715 2011-07-08 13:25:40Z adriana 
;
_cod_original_sg_symbol_H-M P-1
_cod_database_code 1502876

loop_
_symmetry_equiv_pos_as_xyz
'x, y, z'
'-x, -y, -z'

loop_
_atom_site_label
_atom_site_type_symbol
_atom_site_fract_x
_atom_site_fract_y
_atom_site_fract_z
_atom_site_U_iso_or_equiv
_atom_site_adp_type
_atom_site_occupancy
_atom_site_symmetry_multiplicity
_atom_site_calc_flag
_atom_site_refinement_flags
_atom_site_disorder_assembly
_atom_site_disorder_group
O1 O 0.74666(13) -0.50016(12) 0.36862(10) 0.0278(3) Uani 1 1 d DU . .
O2 O 0.71413(12) -0.38333(11) 0.45911(9) 0.0248(3) Uani 1 1 d DU . .
O3 O 0.44793(12) -0.18132(13) 0.32811(10) 0.0270(3) Uani 1 1 d DU . .
H3O H 0.4630(18) -0.1365(15) 0.2731(14) 0.032 Uiso 1 1 d D . .
O4 O 0.48816(13) -0.31143(13) 0.21849(11) 0.0295(3) Uani 1 1 d DU . .
H4O H 0.4352(15) -0.2660(19) 0.2380(17) 0.035 Uiso 1 1 d D . .
C1 C 0.76352(17) -0.39746(16) 0.29934(14) 0.0219(4) Uani 1 1 d DU . .
H1 H 0.8407 -0.4048 0.2633 0.026 Uiso 1 1 calc R . .
C2 C 0.74276(17) -0.31760(16) 0.36144(13) 0.0220(4) Uani 1 1 d DU . .
H2 H 0.8112 -0.2904 0.3547 0.026 Uiso 1 1 calc R . .
C3 C 0.64779(16) -0.22030(16) 0.33054(13) 0.0213(4) Uani 1 1 d DU . .
H3 H 0.6363 -0.1657 0.3672 0.026 Uiso 1 1 calc R . .
C4 C 0.54246(17) -0.26605(17) 0.34766(13) 0.0227(4) Uani 1 1 d DU . .
H4 H 0.5289 -0.3092 0.4180 0.027 Uiso 1 1 calc R . .
C5 C 0.56326(17) -0.34786(17) 0.28612(14) 0.0231(4) Uani 1 1 d DU . .
H5 H 0.5542 -0.4225 0.3310 0.028 Uiso 1 1 calc R . .
C6 C 0.68081(17) -0.35608(16) 0.22788(13) 0.0216(4) Uani 1 1 d DU . .
H6 H 0.6943 -0.4055 0.1859 0.026 Uiso 1 1 calc R . .
C7 C 0.69430(16) -0.24065(16) 0.16719(13) 0.0190(4) Uani 1 1 d DU C .
C8 C 0.67725(16) -0.16833(16) 0.22224(13) 0.0189(4) Uani 1 1 d DU . .
C9 C 0.68688(16) -0.05747(16) 0.17702(14) 0.0204(4) Uani 1 1 d DU A .
C25 C 0.68765(18) 0.00991(17) 0.23582(15) 0.0255(4) Uani 1 1 d DU A .
C26 C 0.7017(2) 0.0564(2) 0.28803(18) 0.0353(5) Uani 1 1 d DU . .
Si1 Si 0.7400(3) 0.0993(3) 0.3829(3) 0.0354(6) Uani 0.623(8) 1 d PDU A 1
C27 C 0.8788(4) 0.1404(5) 0.3292(4) 0.0521(13) Uani 0.623(8) 1 d PDU A 1
H27 H 0.9349 0.0701 0.3425 0.063 Uiso 0.623(8) 1 calc PR A 1
C28 C 0.8970(7) 0.1905(7) 0.2205(6) 0.064(2) Uani 0.623(8) 1 d PDU A 1
H28A H 0.8797 0.1432 0.1896 0.096 Uiso 0.623(8) 1 calc PR A 1
H28B H 0.9742 0.1973 0.1978 0.096 Uiso 0.623(8) 1 calc PR A 1
H28C H 0.8492 0.2637 0.2033 0.096 Uiso 0.623(8) 1 calc PR A 1
C29 C 0.9028(5) 0.2101(5) 0.3839(5) 0.0481(14) Uani 0.623(8) 1 d PDU A 1
H29A H 0.8884 0.1743 0.4543 0.072 Uiso 0.623(8) 1 calc PR A 1
H29B H 0.8552 0.2836 0.3680 0.072 Uiso 0.623(8) 1 calc PR A 1
H29C H 0.9801 0.2170 0.3644 0.072 Uiso 0.623(8) 1 calc PR A 1
C30 C 0.7550(6) -0.0245(4) 0.4952(4) 0.0500(13) Uani 0.623(8) 1 d PDU A 1
H30 H 0.6820 -0.0470 0.5176 0.060 Uiso 0.623(8) 1 calc PR A 1
C31 C 0.7814(6) -0.0003(5) 0.5806(4) 0.0556(16) Uani 0.623(8) 1 d PDU A 1
H31A H 0.7256 0.0614 0.5962 0.083 Uiso 0.623(8) 1 calc PR A 1
H31B H 0.8541 0.0191 0.5629 0.083 Uiso 0.623(8) 1 calc PR A 1
H31C H 0.7814 -0.0658 0.6376 0.083 Uiso 0.623(8) 1 calc PR A 1
C32 C 0.8386(7) -0.1237(5) 0.4759(5) 0.0660(19) Uani 0.623(8) 1 d PDU A 1
H32A H 0.8211 -0.1418 0.4228 0.099 Uiso 0.623(8) 1 calc PR A 1
H32B H 0.8365 -0.1867 0.5350 0.099 Uiso 0.623(8) 1 calc PR A 1
H32C H 0.9124 -0.1067 0.4574 0.099 Uiso 0.623(8) 1 calc PR A 1
C33 C 0.6244(7) 0.2118(7) 0.4115(7) 0.0380(14) Uani 0.623(8) 1 d PDU A 1
H33 H 0.6397 0.2299 0.4671 0.046 Uiso 0.623(8) 1 calc PR A 1
C34 C 0.6137(7) 0.3174(7) 0.3259(10) 0.056(2) Uani 0.623(8) 1 d PDU A 1
H34A H 0.6839 0.3422 0.3051 0.085 Uiso 0.623(8) 1 calc PR A 1
H34B H 0.5558 0.3748 0.3462 0.085 Uiso 0.623(8) 1 calc PR A 1
H34C H 0.5948 0.3027 0.2716 0.085 Uiso 0.623(8) 1 calc PR A 1
C35 C 0.5156(9) 0.1711(11) 0.4445(6) 0.0395(19) Uani 0.623(8) 1 d PDU A 1
H35A H 0.5222 0.1054 0.5013 0.059 Uiso 0.623(8) 1 calc PR A 1
H35B H 0.4988 0.1525 0.3913 0.059 Uiso 0.623(8) 1 calc PR A 1
H35C H 0.4562 0.2292 0.4620 0.059 Uiso 0.623(8) 1 calc PR A 1
Si1A Si 0.7398(6) 0.1288(6) 0.3591(5) 0.0456(13) Uani 0.377(8) 1 d PDU A 2
C27A C 0.8446(8) 0.2112(10) 0.2844(9) 0.066(3) Uani 0.377(8) 1 d PDU A 2
H27A H 0.8029 0.2767 0.2396 0.079 Uiso 0.377(8) 1 calc PR A 2
C28A C 0.9311(12) 0.1540(13) 0.2168(12) 0.083(5) Uani 0.377(8) 1 d PDU A 2
H28D H 0.8944 0.1279 0.1801 0.124 Uiso 0.377(8) 1 calc PR A 2
H28E H 0.9789 0.0910 0.2557 0.124 Uiso 0.377(8) 1 calc PR A 2
H28F H 0.9756 0.2062 0.1713 0.124 Uiso 0.377(8) 1 calc PR A 2
C29A C 0.8974(11) 0.2594(13) 0.3378(12) 0.094(5) Uani 0.377(8) 1 d PDU A 2
H29D H 0.8399 0.2991 0.3777 0.141 Uiso 0.377(8) 1 calc PR A 2
H29E H 0.9419 0.3104 0.2904 0.141 Uiso 0.377(8) 1 calc PR A 2
H29F H 0.9447 0.1997 0.3799 0.141 Uiso 0.377(8) 1 calc PR A 2
C30A C 0.7856(7) 0.0112(10) 0.4662(7) 0.058(2) Uani 0.377(8) 1 d PDU A 2
H30A H 0.7215 -0.0256 0.4980 0.070 Uiso 0.377(8) 1 calc PR A 2
C31A C 0.8115(11) 0.0520(15) 0.5440(10) 0.089(4) Uani 0.377(8) 1 d PDU A 2
H31D H 0.7478 0.1058 0.5629 0.134 Uiso 0.377(8) 1 calc PR A 2
H31E H 0.8756 0.0868 0.5167 0.134 Uiso 0.377(8) 1 calc PR A 2
H31F H 0.8274 -0.0108 0.6014 0.134 Uiso 0.377(8) 1 calc PR A 2
C32A C 0.8812(7) -0.0776(10) 0.4351(7) 0.064(3) Uani 0.377(8) 1 d PDU A 2
H32D H 0.8606 -0.1014 0.3868 0.095 Uiso 0.377(8) 1 calc PR A 2
H32E H 0.8961 -0.1410 0.4923 0.095 Uiso 0.377(8) 1 calc PR A 2
H32F H 0.9475 -0.0463 0.4065 0.095 Uiso 0.377(8) 1 calc PR A 2
C33A C 0.6107(12) 0.2198(13) 0.4037(13) 0.052(3) Uani 0.377(8) 1 d PDU A 2
H33A H 0.6274 0.2392 0.4579 0.062 Uiso 0.377(8) 1 calc PR A 2
C34A C 0.5761(13) 0.3268(13) 0.3281(18) 0.064(4) Uani 0.377(8) 1 d PDU A 2
H34D H 0.6364 0.3671 0.3042 0.096 Uiso 0.377(8) 1 calc PR A 2
H34E H 0.5111 0.3714 0.3571 0.096 Uiso 0.377(8) 1 calc PR A 2
H34F H 0.5581 0.3116 0.2736 0.096 Uiso 0.377(8) 1 calc PR A 2
C35A C 0.5170(16) 0.156(2) 0.4475(15) 0.057(5) Uani 0.377(8) 1 d PDU A 2
H35D H 0.5435 0.0853 0.4933 0.085 Uiso 0.377(8) 1 calc PR A 2
H35E H 0.4915 0.1441 0.3952 0.085 Uiso 0.377(8) 1 calc PR A 2
H35F H 0.4559 0.1995 0.4819 0.085 Uiso 0.377(8) 1 calc PR A 2
C10 C 0.70866(16) -0.02073(16) 0.07462(14) 0.0207(4) Uani 1 1 d DU . .
C11 C 0.72776(16) -0.09358(17) 0.01978(14) 0.0216(4) Uani 1 1 d DU C .
C12 C 0.72239(16) -0.20501(16) 0.06520(14) 0.0204(4) Uani 1 1 d DU . .
C36 C 0.74338(17) -0.28025(17) 0.00870(14) 0.0245(4) Uani 1 1 d DU B .
C37 C 0.7586(2) -0.3417(2) -0.03976(16) 0.0334(5) Uani 1 1 d DU . .
Si2 Si 0.7754(3) -0.4332(3) -0.1142(2) 0.0514(7) Uani 0.623(4) 1 d PDU B 1
C38 C 0.7548(8) -0.3315(8) -0.2368(5) 0.085(2) Uani 0.623(4) 1 d PDU B 1
H38 H 0.8112 -0.2850 -0.2539 0.102 Uiso 0.623(4) 1 calc PR B 1
C39 C 0.7740(14) -0.3816(16) -0.3213(10) 0.165(5) Uani 0.623(4) 1 d PDU B 1
H39A H 0.8457 -0.4323 -0.3227 0.247 Uiso 0.623(4) 1 calc PR B 1
H39B H 0.7726 -0.3224 -0.3832 0.247 Uiso 0.623(4) 1 calc PR B 1
H39C H 0.7158 -0.4219 -0.3116 0.247 Uiso 0.623(4) 1 calc PR B 1
C40 C 0.6451(7) -0.2535(7) -0.2348(5) 0.099(2) Uani 0.623(4) 1 d PDU B 1
H40A H 0.6349 -0.2181 -0.1838 0.149 Uiso 0.623(4) 1 calc PR B 1
H40B H 0.5864 -0.2944 -0.2211 0.149 Uiso 0.623(4) 1 calc PR B 1
H40C H 0.6422 -0.1970 -0.2982 0.149 Uiso 0.623(4) 1 calc PR B 1
C41 C 0.6573(6) -0.5088(6) -0.0567(5) 0.087(2) Uani 0.623(4) 1 d PDU B 1
H41 H 0.5900 -0.4505 -0.0490 0.105 Uiso 0.623(4) 1 calc PR B 1
C42 C 0.6691(8) -0.5849(6) 0.0460(6) 0.129(3) Uani 0.623(4) 1 d PDU B 1
H42A H 0.6839 -0.5441 0.0847 0.193 Uiso 0.623(4) 1 calc PR B 1
H42B H 0.7303 -0.6476 0.0427 0.193 Uiso 0.623(4) 1 calc PR B 1
H42C H 0.6008 -0.6119 0.0768 0.193 Uiso 0.623(4) 1 calc PR B 1
C43 C 0.6323(8) -0.5692(7) -0.1185(8) 0.115(3) Uani 0.623(4) 1 d PDU B 1
H43A H 0.6236 -0.5184 -0.1837 0.173 Uiso 0.623(4) 1 calc PR B 1
H43B H 0.5642 -0.5964 -0.0876 0.173 Uiso 0.623(4) 1 calc PR B 1
H43C H 0.6932 -0.6316 -0.1240 0.173 Uiso 0.623(4) 1 calc PR B 1
C44 C 0.9150(6) -0.5192(6) -0.1252(7) 0.090(2) Uani 0.623(4) 1 d PDU B 1
H44 H 0.9191 -0.5397 -0.1854 0.108 Uiso 0.623(4) 1 calc PR B 1
C45 C 0.9398(8) -0.6218(7) -0.0577(10) 0.184(5) Uani 0.623(4) 1 d PDU B 1
H45A H 0.8801 -0.6612 -0.0445 0.276 Uiso 0.623(4) 1 calc PR B 1
H45B H 0.9484 -0.6121 0.0029 0.276 Uiso 0.623(4) 1 calc PR B 1
H45C H 1.0086 -0.6644 -0.0839 0.276 Uiso 0.623(4) 1 calc PR B 1
C46 C 1.0044(5) -0.4498(6) -0.1569(6) 0.089(2) Uani 0.623(4) 1 d PDU B 1
H46A H 0.9872 -0.3870 -0.2139 0.134 Uiso 0.623(4) 1 calc PR B 1
H46B H 1.0761 -0.4954 -0.1734 0.134 Uiso 0.623(4) 1 calc PR B 1
H46C H 1.0067 -0.4227 -0.1033 0.134 Uiso 0.623(4) 1 calc PR B 1
Si2A Si 0.7500(4) -0.4104(4) -0.1295(4) 0.0396(9) Uani 0.377(4) 1 d PDU B 2
C38A C 0.7934(9) -0.3218(9) -0.2549(7) 0.059(3) Uani 0.377(4) 1 d PDU B 2
H38A H 0.8646 -0.3047 -0.2533 0.071 Uiso 0.377(4) 1 calc PR B 2
C39A C 0.8205(14) -0.3888(18) -0.3285(14) 0.098(5) Uani 0.377(4) 1 d PDU B 2
H39D H 0.8754 -0.4561 -0.3067 0.147 Uiso 0.377(4) 1 calc PR B 2
H39E H 0.8501 -0.3442 -0.3928 0.147 Uiso 0.377(4) 1 calc PR B 2
H39F H 0.7534 -0.4086 -0.3326 0.147 Uiso 0.377(4) 1 calc PR B 2
C40A C 0.7142(11) -0.2095(9) -0.2846(7) 0.089(4) Uani 0.377(4) 1 d PDU B 2
H40D H 0.7012 -0.1727 -0.2341 0.133 Uiso 0.377(4) 1 calc PR B 2
H40E H 0.6442 -0.2209 -0.2918 0.133 Uiso 0.377(4) 1 calc PR B 2
H40F H 0.7470 -0.1634 -0.3467 0.133 Uiso 0.377(4) 1 calc PR B 2
C41A C 0.6074(6) -0.4369(8) -0.1004(8) 0.065(2) Uani 0.377(4) 1 d PDU B 2
H41A H 0.5966 -0.4812 -0.0302 0.078 Uiso 0.377(4) 1 calc PR B 2
C42A C 0.5167(7) -0.3345(8) -0.1106(9) 0.080(3) Uani 0.377(4) 1 d PDU B 2
H42D H 0.5260 -0.2904 -0.0723 0.120 Uiso 0.377(4) 1 calc PR B 2
H42E H 0.4450 -0.3560 -0.0868 0.120 Uiso 0.377(4) 1 calc PR B 2
H42F H 0.5206 -0.2907 -0.1794 0.120 Uiso 0.377(4) 1 calc PR B 2
C43A C 0.5944(11) -0.5086(10) -0.1587(11) 0.084(4) Uani 0.377(4) 1 d PDU B 2
H43D H 0.6544 -0.5738 -0.1520 0.126 Uiso 0.377(4) 1 calc PR B 2
H43E H 0.5968 -0.4658 -0.2276 0.126 Uiso 0.377(4) 1 calc PR B 2
H43F H 0.5236 -0.5321 -0.1336 0.126 Uiso 0.377(4) 1 calc PR B 2
C44A C 0.8539(7) -0.5432(6) -0.1012(5) 0.0453(16) Uani 0.377(4) 1 d PDU B 2
H44A H 0.8548 -0.5843 -0.1473 0.054 Uiso 0.377(4) 1 calc PR B 2
C45A C 0.8284(8) -0.6170(6) 0.0031(6) 0.057(2) Uani 0.377(4) 1 d PDU B 2
H45D H 0.7555 -0.6342 0.0134 0.086 Uiso 0.377(4) 1 calc PR B 2
H45E H 0.8291 -0.5785 0.0492 0.086 Uiso 0.377(4) 1 calc PR B 2
H45F H 0.8841 -0.6856 0.0135 0.086 Uiso 0.377(4) 1 calc PR B 2
C46A C 0.9671(7) -0.5222(8) -0.1136(7) 0.055(2) Uani 0.377(4) 1 d PDU B 2
H46D H 0.9876 -0.4773 -0.1806 0.082 Uiso 0.377(4) 1 calc PR B 2
H46E H 1.0200 -0.5927 -0.1003 0.082 Uiso 0.377(4) 1 calc PR B 2
H46F H 0.9678 -0.4829 -0.0680 0.082 Uiso 0.377(4) 1 calc PR B 2
C13 C 0.7618(9) -0.0358(9) -0.0870(8) 0.0197(13) Uani 0.63(2) 1 d PDU C 1
H13 H 0.7816 -0.0893 -0.1258 0.024 Uiso 0.63(2) 1 calc PR C 1
C14 C 0.6715(12) 0.0628(12) -0.1288(11) 0.0236(16) Uani 0.63(2) 1 d PDU C 1
H14 H 0.7074 0.1071 -0.1925 0.028 Uiso 0.63(2) 1 calc PR C 1
C15 C 0.6321(9) 0.1390(11) -0.0608(8) 0.0235(15) Uani 0.63(2) 1 d PDU C 1
H15 H 0.6328 0.2176 -0.0997 0.028 Uiso 0.63(2) 1 calc PR C 1
C16 C 0.7093(7) 0.0998(8) 0.0165(7) 0.0205(14) Uani 0.63(2) 1 d PDU C 1
H16 H 0.6886 0.1481 0.0603 0.025 Uiso 0.63(2) 1 calc PR C 1
C17 C 0.8291(7) 0.0993(6) -0.0385(5) 0.0174(12) Uani 0.63(2) 1 d PDU C 1
H17 H 0.8810 0.0852 0.0078 0.021 Uiso 0.63(2) 1 calc PR C 1
C18 C 0.8633(7) 0.0113(7) -0.0933(6) 0.0192(13) Uani 0.63(2) 1 d PDU C 1
H18 H 0.9238 -0.0491 -0.0653 0.023 Uiso 0.63(2) 1 calc PR C 1
C22 C 0.9166(5) 0.1730(6) -0.1922(5) 0.0251(13) Uani 0.63(2) 1 d PDU C 1
C23 C 1.0311(5) 0.1638(7) -0.1758(6) 0.0329(14) Uani 0.63(2) 1 d PDU C 1
H23A H 1.0847 0.1453 -0.2303 0.049 Uiso 0.63(2) 1 calc PR C 1
H23B H 1.0453 0.1058 -0.1150 0.049 Uiso 0.63(2) 1 calc PR C 1
H23C H 1.0381 0.2343 -0.1714 0.049 Uiso 0.63(2) 1 calc PR C 1
C24 C 0.8887(7) 0.2575(6) -0.2870(5) 0.0333(14) Uani 0.63(2) 1 d PDU C 1
H24A H 0.9430 0.2398 -0.3415 0.050 Uiso 0.63(2) 1 calc PR C 1
H24B H 0.8900 0.3310 -0.2856 0.050 Uiso 0.63(2) 1 calc PR C 1
H24C H 0.8151 0.2564 -0.2954 0.050 Uiso 0.63(2) 1 calc PR C 1
O5 O 0.8362(6) 0.2005(6) -0.1147(4) 0.0219(10) Uani 0.63(2) 1 d PDU C 1
O6 O 0.9008(5) 0.0692(6) -0.1919(4) 0.0231(10) Uani 0.63(2) 1 d PDU C 1
O7 O 0.5836(18) 0.031(2) -0.149(2) 0.0255(17) Uani 0.63(2) 1 d PDU C 1
H7O H 0.548(3) -0.001(4) -0.097(3) 0.031 Uiso 0.63(2) 1 d PD C 1
O8 O 0.5236(9) 0.1273(19) -0.0099(11) 0.0235(15) Uani 0.63(2) 1 d PDU C 1
H8O H 0.4800(17) 0.181(3) -0.042(3) 0.028 Uiso 0.63(2) 1 d PD C 1
O5A O 0.8513(10) 0.1748(11) -0.1307(9) 0.0322(18) Uani 0.37(2) 1 d PDU C 2
O6A O 0.9045(9) 0.0377(12) -0.2037(7) 0.0297(18) Uani 0.37(2) 1 d PDU C 2
C13A C 0.7589(15) -0.0540(15) -0.0916(13) 0.023(2) Uani 0.37(2) 1 d PDU C 2
H13A H 0.7684 -0.1123 -0.1238 0.027 Uiso 0.37(2) 1 calc PR C 2
C14A C 0.670(2) 0.049(2) -0.1274(17) 0.022(2) Uani 0.37(2) 1 d PDU C 2
H14A H 0.7045 0.0930 -0.1922 0.027 Uiso 0.37(2) 1 calc PR C 2
C15A C 0.6421(14) 0.1237(18) -0.0586(15) 0.023(2) Uani 0.37(2) 1 d PDU C 2
H15A H 0.6458 0.2006 -0.1012 0.028 Uiso 0.37(2) 1 calc PR C 2
C16A C 0.7291(13) 0.0897(16) 0.0088(12) 0.023(2) Uani 0.37(2) 1 d PDU C 2
H16A H 0.7189 0.1435 0.0459 0.027 Uiso 0.37(2) 1 calc PR C 2
C17A C 0.8434(12) 0.0758(12) -0.0526(10) 0.023(2) Uani 0.37(2) 1 d PDU C 2
H17A H 0.9012 0.0599 -0.0113 0.028 Uiso 0.37(2) 1 calc PR C 2
C18A C 0.8652(14) -0.0141(13) -0.1026(9) 0.024(2) Uani 0.37(2) 1 d PDU C 2
H18A H 0.9232 -0.0774 -0.0741 0.028 Uiso 0.37(2) 1 calc PR C 2
C22A C 0.9260(9) 0.1423(13) -0.2080(9) 0.031(2) Uani 0.37(2) 1 d PDU C 2
C23A C 1.0434(8) 0.1290(14) -0.1971(9) 0.037(3) Uani 0.37(2) 1 d PDU C 2
H23D H 1.0929 0.1047 -0.2508 0.055 Uiso 0.37(2) 1 calc PR C 2
H23E H 1.0578 0.0740 -0.1349 0.055 Uiso 0.37(2) 1 calc PR C 2
H23F H 1.0560 0.1998 -0.1984 0.055 Uiso 0.37(2) 1 calc PR C 2
C24A C 0.8972(11) 0.2239(13) -0.3041(9) 0.041(3) Uani 0.37(2) 1 d PDU C 2
H24D H 0.9469 0.2005 -0.3582 0.061 Uiso 0.37(2) 1 calc PR C 2
H24E H 0.9052 0.2972 -0.3077 0.061 Uiso 0.37(2) 1 calc PR C 2
H24F H 0.8210 0.2266 -0.3085 0.061 Uiso 0.37(2) 1 calc PR C 2
O7A O 0.577(3) 0.023(4) -0.144(4) 0.0255(17) Uani 0.37(2) 1 d PDU C 2
H7OA H 0.559(4) -0.029(5) -0.096(5) 0.031 Uiso 0.37(2) 1 d PD C 2
O8A O 0.5350(16) 0.128(3) 0.000(2) 0.0235(15) Uani 0.37(2) 1 d PDU C 2
H8OA H 0.489(2) 0.149(7) -0.039(3) 0.028 Uiso 0.37(2) 1 d PD C 2
C19 C 0.75703(18) -0.49604(17) 0.46187(15) 0.0264(4) Uani 1 1 d DU . .
C20 C 0.6835(2) -0.56596(19) 0.53942(16) 0.0342(5) Uani 1 1 d DU . .
H20A H 0.6082 -0.5416 0.5246 0.051 Uiso 1 1 calc R . .
H20B H 0.6838 -0.5583 0.6031 0.051 Uiso 1 1 calc R . .
H20C H 0.7106 -0.6434 0.5409 0.051 Uiso 1 1 calc R . .
C21 C 0.87654(19) -0.52999(19) 0.47522(15) 0.0305(5) Uani 1 1 d DU . .
H21A H 0.9049 -0.6065 0.4740 0.046 Uiso 1 1 calc R . .
H21B H 0.8828 -0.5239 0.5380 0.046 Uiso 1 1 calc R . .
H21C H 0.9194 -0.4816 0.4223 0.046 Uiso 1 1 calc R . .

loop_
_atom_site_aniso_label
_atom_site_aniso_U_11
_atom_site_aniso_U_22
_atom_site_aniso_U_33
_atom_site_aniso_U_23
_atom_site_aniso_U_13
_atom_site_aniso_U_12
O1 0.0405(9) 0.0224(7) 0.0232(7) -0.0019(6) -0.0150(6) -0.0084(6)
O2 0.0314(8) 0.0262(7) 0.0162(6) -0.0033(5) -0.0052(6) -0.0075(6)
O3 0.0231(8) 0.0334(8) 0.0217(7) -0.0074(6) -0.0026(6) -0.0030(6)
O4 0.0301(9) 0.0323(8) 0.0316(8) -0.0118(6) -0.0147(6) -0.0035(6)
C1 0.0247(11) 0.0209(10) 0.0204(9) -0.0047(8) -0.0066(8) -0.0044(8)
C2 0.0260(11) 0.0258(10) 0.0162(9) -0.0050(8) -0.0039(7) -0.0095(8)
C3 0.0240(10) 0.0243(10) 0.0173(9) -0.0067(7) -0.0031(7) -0.0069(8)
C4 0.0231(11) 0.0274(10) 0.0166(9) -0.0040(7) -0.0029(7) -0.0072(8)
C5 0.0260(11) 0.0241(10) 0.0206(9) -0.0027(8) -0.0082(8) -0.0084(8)
C6 0.0267(11) 0.0214(10) 0.0185(9) -0.0060(8) -0.0062(8) -0.0056(8)
C7 0.0161(10) 0.0222(10) 0.0192(9) -0.0057(7) -0.0058(7) -0.0028(7)
C8 0.0156(9) 0.0246(10) 0.0171(9) -0.0059(7) -0.0039(7) -0.0043(7)
C9 0.0170(10) 0.0241(10) 0.0221(9) -0.0076(8) -0.0046(7) -0.0051(8)
C25 0.0256(11) 0.0242(10) 0.0270(10) -0.0055(8) -0.0059(8) -0.0068(8)
C26 0.0361(13) 0.0380(13) 0.0430(13) -0.0225(10) -0.0075(10) -0.0112(10)
Si1 0.0353(10) 0.0387(12) 0.0445(13) -0.0231(9) -0.0132(10) -0.0077(8)
C27 0.037(2) 0.056(3) 0.081(3) -0.039(3) -0.009(2) -0.012(2)
C28 0.061(5) 0.071(5) 0.082(3) -0.041(3) 0.002(3) -0.037(4)
C29 0.043(3) 0.046(3) 0.068(3) -0.018(2) -0.017(3) -0.020(2)
C30 0.053(4) 0.049(3) 0.059(3) -0.017(2) -0.033(3) -0.007(2)
C31 0.068(4) 0.053(3) 0.048(3) -0.016(2) -0.028(3) 0.001(3)
C32 0.099(5) 0.048(3) 0.062(4) -0.020(3) -0.046(4) 0.001(3)
C33 0.039(3) 0.048(3) 0.040(3) -0.025(2) -0.021(2) -0.002(2)
C34 0.052(6) 0.038(3) 0.090(5) -0.016(3) -0.036(5) -0.009(3)
C35 0.041(3) 0.064(5) 0.025(3) -0.027(3) -0.009(3) -0.006(3)
Si1A 0.0386(18) 0.066(3) 0.054(3) -0.044(2) 0.0099(17) -0.028(2)
C27A 0.052(5) 0.060(5) 0.108(7) -0.057(5) 0.024(5) -0.037(4)
C28A 0.074(8) 0.075(9) 0.102(8) -0.052(6) 0.056(6) -0.047(7)
C29A 0.074(7) 0.103(10) 0.147(12) -0.083(9) 0.019(8) -0.060(8)
C30A 0.032(4) 0.099(6) 0.052(4) -0.033(4) -0.009(3) -0.012(4)
C31A 0.076(8) 0.136(13) 0.076(7) -0.060(7) -0.026(6) -0.007(8)
C32A 0.051(5) 0.092(7) 0.040(5) -0.017(4) -0.001(4) -0.010(4)
C33A 0.046(5) 0.059(6) 0.070(8) -0.050(5) -0.001(5) -0.010(4)
C34A 0.054(9) 0.059(5) 0.099(8) -0.032(5) -0.019(8) -0.030(4)
C35A 0.032(5) 0.061(7) 0.066(10) -0.021(6) 0.007(6) -0.002(5)
C10 0.0144(10) 0.0234(10) 0.0234(9) -0.0027(8) -0.0054(7) -0.0055(7)
C11 0.0154(10) 0.0292(10) 0.0192(9) -0.0053(8) -0.0037(7) -0.0044(8)
C12 0.0167(10) 0.0254(10) 0.0197(9) -0.0076(8) -0.0049(7) -0.0023(8)
C36 0.0238(11) 0.0298(11) 0.0188(9) -0.0067(8) -0.0059(8) -0.0020(8)
C37 0.0392(13) 0.0381(12) 0.0261(10) -0.0150(9) -0.0018(9) -0.0087(10)
Si2 0.0716(18) 0.0492(13) 0.0431(11) -0.0295(9) 0.0176(11) -0.0310(13)
C38 0.114(5) 0.130(5) 0.036(3) -0.029(3) -0.012(3) -0.061(4)
C39 0.218(15) 0.265(13) 0.065(5) -0.093(7) -0.007(8) -0.095(10)
C40 0.116(5) 0.143(6) 0.055(4) 0.004(4) -0.051(4) -0.063(4)
C41 0.088(4) 0.077(4) 0.115(5) -0.059(3) 0.036(4) -0.054(4)
C42 0.181(9) 0.079(5) 0.114(5) -0.030(4) 0.070(5) -0.085(5)
C43 0.095(6) 0.104(6) 0.191(8) -0.109(7) 0.038(6) -0.060(5)
C44 0.075(4) 0.068(4) 0.142(6) -0.070(4) 0.013(4) -0.016(3)
C45 0.080(6) 0.098(5) 0.342(14) 0.019(7) -0.093(8) -0.023(4)
C46 0.076(3) 0.092(4) 0.119(5) -0.080(4) 0.033(4) -0.028(4)
Si2A 0.0403(15) 0.0505(19) 0.0466(16) -0.0385(14) -0.0220(11) 0.0051(11)
C38A 0.061(6) 0.087(5) 0.033(3) -0.037(3) -0.015(3) 0.010(4)
C39A 0.083(9) 0.167(11) 0.068(5) -0.095(7) -0.021(6) 0.020(8)
C40A 0.102(9) 0.092(6) 0.046(5) -0.014(4) -0.017(5) 0.020(6)
C41A 0.050(4) 0.066(5) 0.107(7) -0.055(5) -0.020(4) -0.013(3)
C42A 0.039(4) 0.089(6) 0.148(10) -0.083(7) -0.025(5) -0.002(4)
C43A 0.074(8) 0.072(7) 0.147(11) -0.071(8) -0.045(7) -0.010(6)
C44A 0.050(4) 0.051(3) 0.053(4) -0.036(3) -0.013(3) -0.009(3)
C45A 0.072(6) 0.039(4) 0.067(4) -0.026(3) -0.026(4) 0.004(3)
C46A 0.046(4) 0.058(5) 0.077(5) -0.028(4) -0.051(4) 0.008(3)
C13 0.025(2) 0.020(3) 0.017(2) -0.0062(18) -0.0047(16) -0.0079(19)
C14 0.019(2) 0.025(4) 0.025(3) 0.000(2) -0.008(2) -0.009(2)
C15 0.022(3) 0.020(4) 0.026(3) -0.001(2) -0.0123(19) -0.001(2)
C16 0.011(3) 0.022(3) 0.026(2) -0.0035(18) -0.0025(18) -0.006(2)
C17 0.018(3) 0.016(3) 0.019(2) -0.0025(15) -0.0055(16) -0.006(2)
C18 0.0150(18) 0.021(3) 0.020(2) -0.0027(17) -0.0031(15) -0.006(2)
C22 0.026(2) 0.021(3) 0.025(2) -0.0018(18) -0.0024(18) -0.009(2)
C23 0.030(2) 0.035(3) 0.034(3) -0.004(2) -0.0044(19) -0.016(2)
C24 0.038(3) 0.027(3) 0.027(2) 0.0011(19) -0.0063(19) -0.006(2)
O5 0.024(2) 0.018(2) 0.0221(18) -0.0001(12) -0.0046(14) -0.0080(16)
O6 0.0247(15) 0.025(3) 0.0194(15) -0.0057(15) -0.0001(11) -0.0097(17)
O7 0.024(2) 0.030(4) 0.023(3) -0.004(3) -0.006(3) -0.0096(19)
O8 0.018(2) 0.0290(9) 0.029(3) -0.009(2) -0.0132(18) -0.004(2)
O5A 0.035(3) 0.023(4) 0.032(4) -0.002(3) -0.003(3) -0.006(3)
O6A 0.035(3) 0.030(4) 0.019(3) -0.002(2) 0.002(2) -0.011(3)
C13A 0.020(3) 0.026(5) 0.018(4) -0.003(3) -0.001(3) -0.004(3)
C14A 0.026(4) 0.023(5) 0.015(4) 0.002(3) -0.001(3) -0.010(3)
C15A 0.019(4) 0.012(5) 0.035(5) 0.003(3) -0.007(3) -0.009(3)
C16A 0.019(4) 0.020(4) 0.025(4) -0.002(3) -0.012(3) 0.003(3)
C17A 0.021(3) 0.020(5) 0.025(4) -0.002(3) -0.005(3) -0.001(4)
C18A 0.030(3) 0.025(4) 0.013(3) -0.003(3) -0.004(2) -0.003(4)
C22A 0.034(4) 0.031(5) 0.025(3) -0.004(3) -0.004(3) -0.010(4)
C23A 0.035(3) 0.038(6) 0.028(5) 0.007(4) 0.000(3) -0.018(4)
C24A 0.039(5) 0.033(6) 0.034(4) 0.009(4) -0.007(4) -0.005(5)
O7A 0.024(2) 0.030(4) 0.023(3) -0.004(3) -0.006(3) -0.0096(19)
O8A 0.018(2) 0.0290(9) 0.029(3) -0.009(2) -0.0132(18) -0.004(2)
C19 0.0321(12) 0.0273(11) 0.0218(9) -0.0036(8) -0.0091(8) -0.0098(9)
C20 0.0379(13) 0.0340(12) 0.0281(11) 0.0040(9) -0.0117(10) -0.0146(10)
C21 0.0327(12) 0.0330(12) 0.0246(10) -0.0020(9) -0.0113(9) -0.0075(9)

loop_
_atom_type_symbol
_atom_type_description
_atom_type_scat_dispersion_real
_atom_type_scat_dispersion_imag
_atom_type_scat_source
C C 0.0181 0.0091 'International Tables Vol C Tables 4.2.6.8 and 6.1.1.4'
H H 0.0000 0.0000 'International Tables Vol C Tables 4.2.6.8 and 6.1.1.4'
O O 0.0492 0.0322 'International Tables Vol C Tables 4.2.6.8 and 6.1.1.4'
Si Si 0.2541 0.3302 'International Tables Vol C Tables 4.2.6.8 and 6.1.1.4'

loop_
_geom_angle_atom_site_label_1
_geom_angle_atom_site_label_2
_geom_angle_atom_site_label_3
_geom_angle
C1 O1 C19 107.26(14)
C2 O2 C19 107.28(14)
O1 C1 C6 110.59(16)
O1 C1 C2 104.56(15)
C6 C1 C2 110.10(16)
O2 C2 C3 110.91(15)
O2 C2 C1 104.26(15)
C3 C2 C1 110.19(15)
C8 C3 C2 106.90(15)
C8 C3 C4 107.73(15)
C2 C3 C4 108.49(16)
O3 C4 C3 112.63(16)
O3 C4 C5 112.01(15)
C3 C4 C5 109.26(15)
O4 C5 C6 107.88(15)
O4 C5 C4 111.15(16)
C6 C5 C4 110.19(16)
C7 C6 C1 106.58(15)
C7 C6 C5 107.59(16)
C1 C6 C5 108.91(15)
C8 C7 C12 120.81(18)
C8 C7 C6 113.60(16)
C12 C7 C6 125.58(17)
C7 C8 C9 120.92(17)
C7 C8 C3 113.79(16)
C9 C8 C3 125.28(16)
C10 C9 C8 117.94(17)
C10 C9 C25 122.07(18)
C8 C9 C25 119.55(17)
C26 C25 C9 171.0(2)
C25 C26 Si1A 173.1(3)
C25 C26 Si1 167.8(2)
Si1A C26 Si1 13.1(2)
C33 Si1 C26 106.9(4)
C33 Si1 C30 110.4(4)
C26 Si1 C30 108.2(3)
C33 Si1 C27 115.4(4)
C26 Si1 C27 106.2(3)
C30 Si1 C27 109.4(3)
C28 C27 C29 113.0(5)
C28 C27 Si1 114.9(4)
C29 C27 Si1 111.2(4)
C32 C30 C31 108.6(4)
C32 C30 Si1 113.8(4)
C31 C30 Si1 114.0(4)
C34 C33 C35 110.1(7)
C34 C33 Si1 112.9(6)
C35 C33 Si1 110.0(7)
C26 Si1A C27A 111.1(4)
C26 Si1A C30A 101.7(4)
C27A Si1A C30A 115.8(6)
C26 Si1A C33A 108.0(7)
C27A Si1A C33A 110.9(7)
C30A Si1A C33A 108.7(6)
C29A C27A C28A 111.3(10)
C29A C27A Si1A 116.7(8)
C28A C27A Si1A 113.4(7)
C32A C30A C31A 112.6(8)
C32A C30A Si1A 112.6(6)
C31A C30A Si1A 112.0(8)
C34A C33A C35A 111.5(13)
C34A C33A Si1A 113.9(10)
C35A C33A Si1A 110.7(12)
C11 C10 C9 120.97(18)
C11 C10 C16A 109.7(7)
C9 C10 C16A 129.0(7)
C11 C10 C16 115.9(4)
C9 C10 C16 123.1(4)
C16A C10 C16 10.2(7)
C10 C11 C12 120.89(17)
C10 C11 C13 110.0(4)
C12 C11 C13 128.9(4)
C10 C11 C13A 120.4(7)
C12 C11 C13A 118.6(7)
C13 C11 C13A 10.7(8)
C11 C12 C7 118.29(17)
C11 C12 C36 120.83(17)
C7 C12 C36 120.87(18)
C37 C36 C12 178.3(2)
C36 C37 Si2 177.5(2)
C36 C37 Si2A 164.6(2)
Si2 C37 Si2A 13.16(17)
C37 Si2 C44 112.8(3)
C37 Si2 C38 101.7(3)
C44 Si2 C38 108.6(4)
C37 Si2 C41 103.7(2)
C44 Si2 C41 116.6(4)
C38 Si2 C41 112.3(4)
C40 C38 C39 109.5(8)
C40 C38 Si2 112.9(5)
C39 C38 Si2 115.7(9)
C42 C41 C43 110.9(6)
C42 C41 Si2 112.5(5)
C43 C41 Si2 115.3(5)
C45 C44 C46 115.4(8)
C45 C44 Si2 120.4(7)
C46 C44 Si2 111.7(4)
C41A Si2A C38A 117.0(6)
C41A Si2A C37 106.2(4)
C38A Si2A C37 108.2(5)
C41A Si2A C44A 110.9(5)
C38A Si2A C44A 109.8(4)
C37 Si2A C44A 104.0(3)
C40A C38A C39A 114.7(10)
C40A C38A Si2A 113.8(7)
C39A C38A Si2A 110.0(11)
C42A C41A C43A 110.8(7)
C42A C41A Si2A 114.8(6)
C43A C41A Si2A 111.5(7)
C46A C44A C45A 107.1(7)
C46A C44A Si2A 111.1(6)
C45A C44A Si2A 112.9(5)
C11 C13 C14 112.3(8)
C11 C13 C18 106.5(6)
C14 C13 C18 107.2(7)
O7 C14 C13 113.6(11)
O7 C14 C15 113.2(16)
C13 C14 C15 109.6(7)
O8 C15 C16 107.5(7)
O8 C15 C14 109.2(13)
C16 C15 C14 108.7(6)
C10 C16 C15 110.0(7)
C10 C16 C17 104.6(6)
C15 C16 C17 107.8(6)
O5 C17 C18 103.6(4)
O5 C17 C16 111.0(6)
C18 C17 C16 109.6(5)
O6 C18 C17 104.9(4)
O6 C18 C13 110.7(6)
C17 C18 C13 109.4(5)
O5 C22 O6 104.6(3)
O5 C22 C23 111.2(5)
O6 C22 C23 111.0(4)
O5 C22 C24 108.2(5)
O6 C22 C24 108.0(4)
C23 C22 C24 113.4(5)
C22 O5 C17 106.5(4)
C18 O6 C22 107.4(3)
C22A O5A C17A 105.8(7)
C18A O6A C22A 106.3(6)
C11 C13A C18A 101.3(11)
C11 C13A C14A 106.0(13)
C18A C13A C14A 107.1(12)
O7A C14A C13A 112.5(18)
O7A C14A C15A 114(3)
C13A C14A C15A 110.5(12)
O8A C15A C16A 108.6(13)
O8A C15A C14A 116(2)
C16A C15A C14A 111.0(11)
C10 C16A C17A 109.7(11)
C10 C16A C15A 102.1(12)
C17A C16A C15A 108.6(11)
O5A C17A C16A 109.0(10)
O5A C17A C18A 104.7(7)
C16A C17A C18A 113.1(10)
O6A C18A C17A 105.0(7)
O6A C18A C13A 111.0(11)
C17A C18A C13A 110.5(9)
O5A C22A O6A 105.5(7)
O5A C22A C23A 111.6(8)
O6A C22A C23A 110.5(8)
O5A C22A C24A 108.9(8)
O6A C22A C24A 106.9(8)
C23A C22A C24A 113.1(9)
O2 C19 O1 104.39(16)
O2 C19 C20 108.49(18)
O1 C19 C20 108.31(17)
O2 C19 C21 111.03(17)
O1 C19 C21 110.27(18)
C20 C19 C21 113.88(18)

loop_
_geom_bond_atom_site_label_1
_geom_bond_atom_site_label_2
_geom_bond_distance
O1 C1 1.426(2)
O1 C19 1.434(2)
O2 C2 1.427(2)
O2 C19 1.428(3)
O3 C4 1.419(3)
O4 C5 1.424(2)
C1 C6 1.534(3)
C1 C2 1.552(3)
C2 C3 1.535(3)
C3 C8 1.510(2)
C3 C4 1.549(3)
C4 C5 1.566(3)
C5 C6 1.540(3)
C6 C7 1.511(3)
C7 C8 1.395(3)
C7 C12 1.405(3)
C8 C9 1.409(3)
C9 C10 1.406(3)
C9 C25 1.439(3)
C25 C26 1.202(3)
C26 Si1A 1.847(7)
C26 Si1 1.878(4)
Si1 C33 1.875(7)
Si1 C30 1.896(5)
Si1 C27 1.901(6)
C27 C28 1.500(9)
C27 C29 1.535(6)
C30 C32 1.513(7)
C30 C31 1.529(7)
C33 C34 1.529(8)
C33 C35 1.534(9)
Si1A C27A 1.856(8)
Si1A C30A 1.880(9)
Si1A C33A 1.885(10)
C27A C29A 1.515(11)
C27A C28A 1.527(10)
C30A C32A 1.552(10)
C30A C31A 1.552(11)
C33A C34A 1.504(12)
C33A C35A 1.531(13)
C10 C11 1.394(3)
C10 C16A 1.499(18)
C10 C16 1.528(10)
C11 C12 1.404(3)
C11 C13 1.514(10)
C11 C13A 1.534(18)
C12 C36 1.436(3)
C36 C37 1.203(3)
C37 Si2 1.831(4)
C37 Si2A 1.876(5)
Si2 C44 1.843(7)
Si2 C38 1.880(7)
Si2 C41 1.899(6)
C38 C40 1.500(10)
C38 C39 1.543(10)
C41 C42 1.524(9)
C41 C43 1.527(8)
C44 C45 1.387(10)
C44 C46 1.538(8)
Si2A C41A 1.868(8)
Si2A C38A 1.869(9)
Si2A C44A 1.876(8)
C38A C40A 1.541(10)
C38A C39A 1.546(11)
C41A C42A 1.515(10)
C41A C43A 1.536(9)
C44A C46A 1.500(9)
C44A C45A 1.529(9)
C13 C14 1.546(8)
C13 C18 1.549(6)
C14 O7 1.420(8)
C14 C15 1.563(12)
C15 O8 1.433(9)
C15 C16 1.548(8)
C16 C17 1.553(6)
C17 O5 1.431(6)
C17 C18 1.545(5)
C18 O6 1.429(6)
C22 O5 1.422(5)
C22 O6 1.432(5)
C22 C23 1.504(7)
C22 C24 1.514(6)
O5A C22A 1.413(9)
O5A C17A 1.427(11)
O6A C18A 1.444(10)
O6A C22A 1.451(9)
C13A C18A 1.537(11)
C13A C14A 1.544(13)
C14A O7A 1.420(13)
C14A C15A 1.56(2)
C15A O8A 1.434(13)
C15A C16A 1.543(12)
C16A C17A 1.526(11)
C17A C18A 1.531(10)
C22A C23A 1.502(11)
C22A C24A 1.518(10)
C19 C20 1.509(3)
C19 C21 1.511(3)

loop_
_geom_hbond_atom_site_label_D
_geom_hbond_atom_site_label_H
_geom_hbond_atom_site_label_A
_geom_hbond_distance_DH
_geom_hbond_distance_HA
_geom_hbond_distance_DA
_geom_hbond_angle_DHA
_geom_hbond_site_symmetry_A
O3 H3O O7 0.841(16) 1.99(3) 2.75(3) 150(2) 2_655
O3 H3O O7A 0.841(16) 2.06(5) 2.84(5) 153(2) 2_655
O4 H4O O3 0.841(16) 2.06(2) 2.615(2) 123.0(18) .
O7 H7O O8 0.83(2) 2.11(4) 2.90(3) 160(4) 2_655
O7A H7OA O8A 0.84(2) 1.98(6) 2.78(6) 159(6) 2_655
O8 H8O O4 0.84(2) 2.60(3) 3.217(19) 131(2) 2_655
O8A H8OA O7A 0.84(2) 2.52(9) 2.79(6) 100(6) .
